data_2213884
loop_
_publ_author_name
'Shang, Zhen-Hua'
'Lv, Hai-Jun'
'Gao, Jin-Long'

_publ_section_title
;
 <i>N</i>-[2-(4-Methoxyphenoxy)ethyl]acetamide
;
_journal_coeditor_code LH2385
_journal_issue 6
_journal_name_full 'Acta Crystallographica Section E'
_journal_page_first o2959
_journal_page_last o2959
_journal_paper_doi 10.1107/S1600536807022726
_journal_volume 63
_journal_year 2007
_chemical_formula_iupac 'C11 H15 N O3'
_chemical_formula_moiety 'C11 H15 N O3'
_chemical_formula_sum 'C11 H15 N O3'
_chemical_formula_weight 209.24
_chemical_melting_point .496E-305
_chemical_name_systematic
;
N-[2-(4-Methoxyphenoxy)ethyl]acetamide
;
_space_group_IT_number 14
_symmetry_cell_setting monoclinic
_symmetry_space_group_name_Hall '-P 2ybc'
_symmetry_space_group_name_H-M 'P 1 21/c 1'
_atom_sites_solution_hydrogens geom
_cell_angle_alpha 90.00
_cell_angle_beta 90.386(4)
_cell_angle_gamma 90.00
_cell_formula_units_Z 8
_cell_length_a 6.0861(13)
_cell_length_b 49.810(10)
_cell_length_c 7.4043(15)
_cell_measurement_reflns_used 2481
_cell_measurement_temperature 294(2)
_cell_measurement_theta_max 22.98
_cell_measurement_theta_min 2045
_cell_volume 2244.6(8)
_computing_cell_refinement 'SAINT (Bruker, 1997)'
_computing_data_collection 'SMART (Bruker, 1997)'
_computing_data_reduction SAINT
_computing_molecular_graphics 'SHELXTL (Bruker, 1997)'
_computing_publication_material SHELXTL
_computing_structure_refinement 'SHELXL97 (Sheldrick, 1997)'
_computing_structure_solution 'SHELXS97 (Sheldrick, 1997)'
_diffrn_ambient_temperature 294(2)
_diffrn_measured_fraction_theta_full 0.996
_diffrn_measured_fraction_theta_max 0.996
_diffrn_measurement_device_type 'Bruker SMART CCD'
_diffrn_measurement_method '\f and \w'
_diffrn_radiation_monochromator graphite
_diffrn_radiation_source 'fine-focus sealed tube'
_diffrn_radiation_type MoK\a
_diffrn_radiation_wavelength 0.71073
_diffrn_reflns_av_R_equivalents 0.0429
_diffrn_reflns_av_sigmaI/netI 0.0587
_diffrn_reflns_limit_h_max 7
_diffrn_reflns_limit_h_min -7
_diffrn_reflns_limit_k_max 62
_diffrn_reflns_limit_k_min -41
_diffrn_reflns_limit_l_max 9
_diffrn_reflns_limit_l_min -8
_diffrn_reflns_number 12862
_diffrn_reflns_theta_full 26.44
_diffrn_reflns_theta_max 26.44
_diffrn_reflns_theta_min 0.82
_diffrn_standards_decay_% 0
_diffrn_standards_interval_count 0
_diffrn_standards_interval_time 0
_diffrn_standards_number 0
_exptl_absorpt_coefficient_mu 0.090
_exptl_absorpt_correction_T_max 0.9822
_exptl_absorpt_correction_T_min 0.9769
_exptl_absorpt_correction_type multi-scan
_exptl_absorpt_process_details '(SADABS; Bruker, 1997)'
_exptl_crystal_colour colorless
_exptl_crystal_density_diffrn 1.238
_exptl_crystal_density_method 'not measured'
_exptl_crystal_description block
_exptl_crystal_F_000 896
_exptl_crystal_size_max 0.26
_exptl_crystal_size_mid 0.24
_exptl_crystal_size_min 0.20
_refine_diff_density_max 0.168
_refine_diff_density_min -0.168
_refine_ls_extinction_method none
_refine_ls_goodness_of_fit_ref 1.034
_refine_ls_hydrogen_treatment constr
_refine_ls_matrix_type full
_refine_ls_number_parameters 275
_refine_ls_number_reflns 4592
_refine_ls_number_restraints 0
_refine_ls_restrained_S_all 1.034
_refine_ls_R_factor_all 0.1166
_refine_ls_R_factor_gt 0.0562
_refine_ls_shift/su_max 0.001
_refine_ls_shift/su_mean 0.000
_refine_ls_structure_factor_coef Fsqd
_refine_ls_weighting_details 'calc w=1/[\s^2^(Fo^2^)+(0.0796P)^2^+0.1165P] where P=(Fo^2^+2Fc^2^)/3'
_refine_ls_weighting_scheme calc
_refine_ls_wR_factor_ref 0.0904
_reflns_number_gt 2442
_reflns_number_total 4592
_reflns_threshold_expression I>2\s(I)
_cod_data_source_file lh2385.cif
_cod_data_source_block I
_cod_depositor_comments
;
The following automatic conversions were performed:
'_symmetry_cell_setting' value 'Monoclinic' changed to 'monoclinic'
according to '/home/saulius/struct/CIF-dictionaries/cif_core.dic'
dictionary named 'cif_core.dic' version 2.4.1 from 2010-06-29.

Automatic conversion script
Id: cif_fix_enum 1527 2010-12-29 10:47:43Z saulius 

The following automatic conversions were performed:

'_symmetry_cell_setting' value 'Monoclinic' changed to 'monoclinic'
according to /home/saulius/struct/CIF-dictionaries/cif_core.dic
dictionary named 'cif_core.dic' version 2.4.1 from 2010-06-29.

Automatic conversion script
Id: cif_fix_values 1715 2011-07-08 13:25:40Z adriana 
;
_cod_original_sg_symbol_H-M 'P 21/c'
_cod_database_code 2213884
_cod_database_fobs_code 2213884

loop_
_symmetry_equiv_pos_as_xyz
'x, y, z'
'-x, y+1/2, -z+1/2'
'-x, -y, -z'
'x, -y-1/2, z-1/2'

loop_
_atom_site_type_symbol
_atom_site_label
_atom_site_fract_x
_atom_site_fract_y
_atom_site_fract_z
_atom_site_U_iso_or_equiv
_atom_site_adp_type
_atom_site_calc_flag
_atom_site_refinement_flags
_atom_site_occupancy
O O1 0.1801(3) 0.21713(3) 0.4769(2) 0.0560(5) Uani d . 1
O O2 0.4970(3) 0.11353(3) 0.4256(2) 0.0540(5) Uani d . 1
O O3 0.7789(4) 0.04205(5) 0.1509(3) 0.1111(10) Uani d . 1
O O4 0.6768(3) 0.21834(3) 0.9432(2) 0.0559(5) Uani d . 1
O O5 0.9966(3) 0.11483(3) 0.9755(2) 0.0490(5) Uani d . 1
O O6 1.3017(4) 0.05180(5) 0.6685(3) 0.1050(9) Uani d . 1
N N1 0.6282(4) 0.05968(4) 0.3971(3) 0.0567(6) Uani d . 1
H H1 0.5282 0.0583 0.4781 0.068 Uiso calc R 1
N N2 1.1293(4) 0.06004(4) 0.9255(3) 0.0544(6) Uani d . 1
H H2 1.0231 0.0558 0.9959 0.065 Uiso calc R 1
C C1 -0.0118(5) 0.22455(6) 0.3806(5) 0.0744(9) Uani d . 1
H H1A 0.0125 0.2224 0.2535 0.112 Uiso calc R 1
H H1B -0.0464 0.2430 0.4058 0.112 Uiso calc R 1
H H1C -0.1318 0.2133 0.4171 0.112 Uiso calc R 1
C C2 0.2497(4) 0.19099(5) 0.4623(3) 0.0396(6) Uani d . 1
C C3 0.1409(4) 0.17102(5) 0.3673(3) 0.0430(6) Uani d . 1
H H3 0.0100 0.1748 0.3070 0.052 Uiso calc R 1
C C4 0.2280(4) 0.14543(5) 0.3624(3) 0.0415(6) Uani d . 1
H H4 0.1543 0.1320 0.2988 0.050 Uiso calc R 1
C C5 0.4219(4) 0.13936(5) 0.4501(3) 0.0387(6) Uani d . 1
C C6 0.5288(4) 0.15904(5) 0.5493(3) 0.0435(6) Uani d . 1
H H6 0.6575 0.1551 0.6121 0.052 Uiso calc R 1
C C7 0.4420(4) 0.18470(5) 0.5540(3) 0.0435(6) Uani d . 1
H H7 0.5141 0.1980 0.6200 0.052 Uiso calc R 1
C C8 0.6947(4) 0.10513(5) 0.5113(4) 0.0567(7) Uani d . 1
H H8A 0.6660 0.1000 0.6352 0.068 Uiso calc R 1
H H8B 0.8006 0.1197 0.5122 0.068 Uiso calc R 1
C C9 0.7836(5) 0.08171(5) 0.4081(5) 0.0672(9) Uani d . 1
H H9A 0.8207 0.0875 0.2870 0.081 Uiso calc R 1
H H9B 0.9174 0.0755 0.4664 0.081 Uiso calc R 1
C C10 0.6358(5) 0.04167(6) 0.2659(4) 0.0626(8) Uani d . 1
C C11 0.4603(5) 0.02066(6) 0.2641(4) 0.0761(9) Uani d . 1
H H11A 0.3950 0.0197 0.1458 0.114 Uiso calc R 1
H H11B 0.3498 0.0252 0.3508 0.114 Uiso calc R 1
H H11C 0.5235 0.0036 0.2944 0.114 Uiso calc R 1
C C12 0.4858(5) 0.22556(6) 1.0413(5) 0.0761(10) Uani d . 1
H H12A 0.3651 0.2144 1.0039 0.114 Uiso calc R 1
H H12B 0.4507 0.2440 1.0181 0.114 Uiso calc R 1
H H12C 0.5127 0.2231 1.1681 0.114 Uiso calc R 1
C C13 0.7487(4) 0.19226(5) 0.9541(3) 0.0403(6) Uani d . 1
C C14 0.6415(4) 0.17188(5) 1.0475(3) 0.0417(6) Uani d . 1
H H14 0.5115 0.1755 1.1083 0.050 Uiso calc R 1
C C15 0.7294(4) 0.14637(5) 1.0494(3) 0.0409(6) Uani d . 1
H H15 0.6585 0.1328 1.1128 0.049 Uiso calc R 1
C C16 0.9212(4) 0.14067(5) 0.9585(3) 0.0362(6) Uani d . 1
C C17 1.0268(4) 0.16081(5) 0.8639(3) 0.0425(6) Uani d . 1
H H17 1.1557 0.1571 0.8018 0.051 Uiso calc R 1
C C18 0.9391(4) 0.18638(5) 0.8624(3) 0.0430(6) Uani d . 1
H H18 1.0099 0.1999 0.7985 0.052 Uiso calc R 1
C C19 1.2056(4) 0.10835(5) 0.9008(4) 0.0509(7) Uani d . 1
H H19A 1.3123 0.1221 0.9320 0.061 Uiso calc R 1
H H19B 1.1950 0.1073 0.7702 0.061 Uiso calc R 1
C C20 1.2753(5) 0.08168(5) 0.9779(4) 0.0595(8) Uani d . 1
H H20A 1.4227 0.0776 0.9372 0.071 Uiso calc R 1
H H20B 1.2794 0.0829 1.1086 0.071 Uiso calc R 1
C C21 1.1539(5) 0.04652(6) 0.7719(4) 0.0614(8) Uani d . 1
C C22 0.9902(5) 0.02469(6) 0.7364(4) 0.0813(10) Uani d . 1
H H22A 0.9622 0.0234 0.6089 0.122 Uiso calc R 1
H H22B 0.8558 0.0287 0.7978 0.122 Uiso calc R 1
H H22C 1.0477 0.0079 0.7796 0.122 Uiso calc R 1

loop_
_atom_site_aniso_label
_atom_site_aniso_U_11
_atom_site_aniso_U_22
_atom_site_aniso_U_33
_atom_site_aniso_U_12
_atom_site_aniso_U_13
_atom_site_aniso_U_23
O1 0.0594(12) 0.0379(10) 0.0706(13) 0.0045(9) -0.0100(10) -0.0026(9)
O2 0.0517(12) 0.0447(11) 0.0654(12) 0.0068(9) -0.0082(9) -0.0054(9)
O3 0.131(2) 0.0875(18) 0.116(2) -0.0183(15) 0.0837(19) -0.0161(15)
O4 0.0582(12) 0.0401(11) 0.0696(12) 0.0060(9) 0.0087(10) 0.0064(9)
O5 0.0467(11) 0.0416(11) 0.0587(11) 0.0002(8) 0.0091(8) 0.0024(8)
O6 0.122(2) 0.1002(19) 0.0933(18) -0.0285(15) 0.0700(17) -0.0220(14)
N1 0.0571(15) 0.0468(14) 0.0665(16) 0.0042(11) 0.0239(12) 0.0071(12)
N2 0.0595(15) 0.0455(13) 0.0585(15) 0.0018(11) 0.0219(11) 0.0006(12)
C1 0.066(2) 0.059(2) 0.098(2) 0.0161(16) -0.0107(19) -0.0002(18)
C2 0.0437(15) 0.0364(14) 0.0388(14) -0.0035(11) 0.0023(11) 0.0026(11)
C3 0.0379(15) 0.0461(16) 0.0448(15) 0.0005(12) -0.0062(11) -0.0030(12)
C4 0.0387(14) 0.0426(15) 0.0432(15) -0.0080(11) -0.0006(11) -0.0080(11)
C5 0.0393(15) 0.0356(14) 0.0412(14) -0.0017(11) 0.0051(11) 0.0003(11)
C6 0.0399(15) 0.0464(16) 0.0439(15) -0.0019(12) -0.0074(11) 0.0023(12)
C7 0.0435(15) 0.0437(15) 0.0431(15) -0.0102(12) -0.0050(12) -0.0028(12)
C8 0.0513(17) 0.0485(17) 0.0701(19) 0.0042(14) -0.0048(14) 0.0037(14)
C9 0.0546(18) 0.0528(18) 0.095(2) 0.0047(15) 0.0157(16) 0.0065(17)
C10 0.071(2) 0.0522(18) 0.0645(19) 0.0085(15) 0.0244(16) 0.0095(16)
C11 0.088(2) 0.064(2) 0.076(2) -0.0072(18) 0.0158(18) -0.0042(17)
C12 0.067(2) 0.0541(19) 0.107(3) 0.0160(16) 0.0101(19) 0.0039(18)
C13 0.0418(15) 0.0380(14) 0.0410(14) -0.0040(11) -0.0065(11) 0.0020(11)
C14 0.0365(14) 0.0447(16) 0.0438(15) -0.0014(11) 0.0039(11) 0.0019(12)
C15 0.0384(14) 0.0415(14) 0.0429(14) -0.0084(11) 0.0022(11) 0.0063(11)
C16 0.0361(14) 0.0357(14) 0.0366(13) -0.0033(11) -0.0021(11) -0.0003(11)
C17 0.0360(14) 0.0510(16) 0.0407(14) -0.0059(12) 0.0062(11) 0.0011(12)
C18 0.0446(15) 0.0425(15) 0.0419(14) -0.0068(12) 0.0024(12) 0.0044(12)
C19 0.0412(15) 0.0460(15) 0.0654(17) -0.0024(12) 0.0050(13) -0.0037(14)
C20 0.0557(18) 0.0529(18) 0.0700(19) 0.0070(15) -0.0026(15) -0.0022(15)
C21 0.075(2) 0.0455(17) 0.0634(19) 0.0015(15) 0.0222(16) -0.0028(15)
C22 0.098(3) 0.056(2) 0.089(2) -0.0116(18) 0.013(2) -0.0147(18)

loop_
_atom_type_symbol
_atom_type_description
_atom_type_scat_dispersion_real
_atom_type_scat_dispersion_imag
_atom_type_scat_source
C C 0.0033 0.0016 'International Tables Vol C Tables 4.2.6.8 and 6.1.1.4'
H H 0.0000 0.0000 'International Tables Vol C Tables 4.2.6.8 and 6.1.1.4'
N N 0.0061 0.0033 'International Tables Vol C Tables 4.2.6.8 and 6.1.1.4'
O O 0.0106 0.0060 'International Tables Vol C Tables 4.2.6.8 and 6.1.1.4'

loop_
_geom_angle_atom_site_label_1
_geom_angle_atom_site_label_2
_geom_angle_atom_site_label_3
_geom_angle
C2 O1 C1 117.6(2)
C5 O2 C8 119.83(19)
C13 O4 C12 118.1(2)
C16 O5 C19 118.35(18)
C10 N1 C9 121.9(2)
C10 N1 H1 119.1
C9 N1 H1 119.1
C21 N2 C20 122.2(2)
C21 N2 H2 118.9
C20 N2 H2 118.9
O1 C1 H1A 109.5
O1 C1 H1B 109.5
H1A C1 H1B 109.5
O1 C1 H1C 109.5
H1A C1 H1C 109.5
H1B C1 H1C 109.5
O1 C2 C3 125.0(2)
O1 C2 C7 115.8(2)
C3 C2 C7 119.1(2)
C4 C3 C2 119.6(2)
C4 C3 H3 120.2
C2 C3 H3 120.2
C5 C4 C3 121.2(2)
C5 C4 H4 119.4
C3 C4 H4 119.4
C4 C5 O2 115.3(2)
C4 C5 C6 119.5(2)
O2 C5 C6 125.2(2)
C7 C6 C5 119.3(2)
C7 C6 H6 120.3
C5 C6 H6 120.3
C6 C7 C2 121.2(2)
C6 C7 H7 119.4
C2 C7 H7 119.4
O2 C8 C9 108.0(2)
O2 C8 H8A 110.1
C9 C8 H8A 110.1
O2 C8 H8B 110.1
C9 C8 H8B 110.1
H8A C8 H8B 108.4
N1 C9 C8 112.4(2)
N1 C9 H9A 109.1
C8 C9 H9A 109.1
N1 C9 H9B 109.1
C8 C9 H9B 109.1
H9A C9 H9B 107.9
O3 C10 N1 122.0(3)
O3 C10 C11 121.1(3)
N1 C10 C11 116.9(3)
C10 C11 H11A 109.5
C10 C11 H11B 109.5
H11A C11 H11B 109.5
C10 C11 H11C 109.5
H11A C11 H11C 109.5
H11B C11 H11C 109.5
O4 C12 H12A 109.5
O4 C12 H12B 109.5
H12A C12 H12B 109.5
O4 C12 H12C 109.5
H12A C12 H12C 109.5
H12B C12 H12C 109.5
O4 C13 C18 116.2(2)
O4 C13 C14 124.7(2)
C18 C13 C14 119.2(2)
C15 C14 C13 119.6(2)
C15 C14 H14 120.2
C13 C14 H14 120.2
C14 C15 C16 120.9(2)
C14 C15 H15 119.6
C16 C15 H15 119.6
O5 C16 C15 115.6(2)
O5 C16 C17 124.7(2)
C15 C16 C17 119.7(2)
C18 C17 C16 119.4(2)
C18 C17 H17 120.3
C16 C17 H17 120.3
C13 C18 C17 121.2(2)
C13 C18 H18 119.4
C17 C18 H18 119.4
O5 C19 C20 107.6(2)
O5 C19 H19A 110.2
C20 C19 H19A 110.2
O5 C19 H19B 110.2
C20 C19 H19B 110.2
H19A C19 H19B 108.5
N2 C20 C19 112.6(2)
N2 C20 H20A 109.1
C19 C20 H20A 109.1
N2 C20 H20B 109.1
C19 C20 H20B 109.1
H20A C20 H20B 107.8
O6 C21 N2 121.1(3)
O6 C21 C22 122.8(3)
N2 C21 C22 116.1(3)
C21 C22 H22A 109.5
C21 C22 H22B 109.5
H22A C22 H22B 109.5
C21 C22 H22C 109.5
H22A C22 H22C 109.5
H22B C22 H22C 109.5

loop_
_geom_bond_atom_site_label_1
_geom_bond_atom_site_label_2
_geom_bond_distance
O1 C2 1.374(3)
O1 C1 1.413(3)
O2 C5 1.378(3)
O2 C8 1.420(3)
O3 C10 1.222(3)
O4 C13 1.373(3)
O4 C12 1.421(3)
O5 C16 1.372(3)
O5 C19 1.428(3)
O6 C21 1.214(3)
N1 C10 1.323(4)
N1 C9 1.451(3)
N1 H1 0.8600
N2 C21 1.331(3)
N2 C20 1.448(3)
N2 H2 0.8600
C1 H1A 0.9600
C1 H1B 0.9600
C1 H1C 0.9600
C2 C3 1.385(3)
C2 C7 1.385(3)
C3 C4 1.381(3)
C3 H3 0.9300
C4 C5 1.376(3)
C4 H4 0.9300
C5 C6 1.385(3)
C6 C7 1.384(3)
C6 H6 0.9300
C7 H7 0.9300
C8 C9 1.497(4)
C8 H8A 0.9700
C8 H8B 0.9700
C9 H9A 0.9700
C9 H9B 0.9700
C10 C11 1.496(4)
C11 H11A 0.9600
C11 H11B 0.9600
C11 H11C 0.9600
C12 H12A 0.9600
C12 H12B 0.9600
C12 H12C 0.9600
C13 C18 1.379(3)
C13 C14 1.393(3)
C14 C15 1.378(3)
C14 H14 0.9300
C15 C16 1.381(3)
C15 H15 0.9300
C16 C17 1.384(3)
C17 C18 1.381(3)
C17 H17 0.9300
C18 H18 0.9300
C19 C20 1.506(3)
C19 H19A 0.9700
C19 H19B 0.9700
C20 H20A 0.9700
C20 H20B 0.9700
C21 C22 1.497(4)
C22 H22A 0.9600
C22 H22B 0.9600
C22 H22C 0.9600

loop_
_geom_hbond_atom_site_label_D
_geom_hbond_atom_site_label_H
_geom_hbond_atom_site_label_A
_geom_hbond_site_symmetry_A
_geom_hbond_distance_DH
_geom_hbond_distance_HA
_geom_hbond_distance_DA
_geom_hbond_angle_DHA
N1 H1 O6 1_455 0.86 2.00 2.863(3) 175.3
N2 H2 O3 1_556 0.86 2.00 2.861(3) 174.2

loop_
_geom_torsion_atom_site_label_1
_geom_torsion_atom_site_label_2
_geom_torsion_atom_site_label_3
_geom_torsion_atom_site_label_4
_geom_torsion
C1 O1 C2 C3 -3.2(3)
C1 O1 C2 C7 178.0(2)
O1 C2 C3 C4 179.9(2)
C7 C2 C3 C4 -1.3(3)
C2 C3 C4 C5 -0.2(4)
C3 C4 C5 O2 -176.3(2)
C3 C4 C5 C6 1.9(4)
C8 O2 C5 C4 -179.5(2)
C8 O2 C5 C6 2.5(3)
C4 C5 C6 C7 -1.9(3)
O2 C5 C6 C7 176.0(2)
C5 C6 C7 C2 0.4(4)
O1 C2 C7 C6 -179.9(2)
C3 C2 C7 C6 1.2(4)
C5 O2 C8 C9 -157.5(2)
C10 N1 C9 C8 155.8(3)
O2 C8 C9 N1 -57.7(3)
C9 N1 C10 O3 2.8(5)
C9 N1 C10 C11 -177.2(3)
C12 O4 C13 C18 -177.6(2)
C12 O4 C13 C14 3.4(4)
O4 C13 C14 C15 -179.9(2)
C18 C13 C14 C15 1.1(4)
C13 C14 C15 C16 -0.6(4)
C19 O5 C16 C15 -173.5(2)
C19 O5 C16 C17 4.2(3)
C14 C15 C16 O5 177.8(2)
C14 C15 C16 C17 -0.1(4)
O5 C16 C17 C18 -177.4(2)
C15 C16 C17 C18 0.3(3)
O4 C13 C18 C17 180.0(2)
C14 C13 C18 C17 -0.9(4)
C16 C17 C18 C13 0.2(4)
C16 O5 C19 C20 165.5(2)
C21 N2 C20 C19 86.4(3)
O5 C19 C20 N2 63.7(3)
C20 N2 C21 O6 0.1(4)
C20 N2 C21 C22 180.0(3)

loop_
_cod_related_entry_id
_cod_related_entry_database
_cod_related_entry_code
1 ChemSpider 3185179
